data_4079539
loop_
_publ_author_name
'Mo, Zhenbo'
'Chen, Dake'
'Leng, Xuebin'
'Deng, Liang'

_publ_section_title
;
 Intramolecular C(sp3)--H Bond Activation Reactions of Low-Valent Cobalt
 Complexes with Coordination Unsaturation
;
_journal_issue 20
_journal_name_full Organometallics
_journal_page_first 7040
_journal_paper_doi 10.1021/om300804a
_journal_volume 31
_journal_year 2012
_chemical_formula_sum 'C66 H68 B Co N4'
_chemical_formula_weight 986.98
_chemical_name_systematic
; 
 ? 
;
_space_group_IT_number 15
_symmetry_cell_setting monoclinic
_symmetry_space_group_name_Hall '-C 2yc'
_symmetry_space_group_name_H-M 'C 1 2/c 1'
_atom_sites_solution_hydrogens geom
_atom_sites_solution_primary direct
_atom_sites_solution_secondary difmap
_audit_creation_method SHELXL-97
_cell_angle_alpha 90.00
_cell_angle_beta 101.185(2)
_cell_angle_gamma 90.00
_cell_formula_units_Z 8
_cell_length_a 29.405(4)
_cell_length_b 11.8895(14)
_cell_length_c 32.603(4)
_cell_measurement_reflns_used 9906
_cell_measurement_temperature 133(2)
_cell_measurement_theta_max 29.56
_cell_measurement_theta_min 2.17
_cell_volume 11182(2)
_computing_cell_refinement 'Bruker SAINT'
_computing_data_collection 'Bruker APEX2'
_computing_data_reduction 'Bruker SAINT'
_computing_molecular_graphics 'Bruker SHELXTL'
_computing_publication_material 'Bruker SHELXTL'
_computing_structure_refinement 'SHELXL-97 (Sheldrick, 2008)'
_computing_structure_solution 'SHELXS-97 (Sheldrick, 2008)'
_diffrn_ambient_temperature 133(2)
_diffrn_measured_fraction_theta_full 0.994
_diffrn_measured_fraction_theta_max 0.994
_diffrn_measurement_device_type 'Bruker APEX-II CCD'
_diffrn_measurement_method '\f and \w scans'
_diffrn_radiation_monochromator graphite
_diffrn_radiation_source 'fine-focus sealed tube'
_diffrn_radiation_type MoK\a
_diffrn_radiation_wavelength 0.71073
_diffrn_reflns_av_R_equivalents 0.0371
_diffrn_reflns_av_sigmaI/netI 0.0408
_diffrn_reflns_limit_h_max 40
_diffrn_reflns_limit_h_min -40
_diffrn_reflns_limit_k_max 15
_diffrn_reflns_limit_k_min -16
_diffrn_reflns_limit_l_max 45
_diffrn_reflns_limit_l_min -42
_diffrn_reflns_number 51058
_diffrn_reflns_theta_full 29.69
_diffrn_reflns_theta_max 29.69
_diffrn_reflns_theta_min 1.41
_exptl_absorpt_coefficient_mu 0.350
_exptl_absorpt_correction_T_max 0.9332
_exptl_absorpt_correction_T_min 0.9022
_exptl_absorpt_correction_type multi-scan
_exptl_absorpt_process_details sadabs
_exptl_crystal_colour yellow
_exptl_crystal_density_diffrn 1.173
_exptl_crystal_density_method 'not measured'
_exptl_crystal_description block
_exptl_crystal_F_000 4192
_exptl_crystal_size_max 0.30
_exptl_crystal_size_mid 0.25
_exptl_crystal_size_min 0.20
_refine_diff_density_max 0.312
_refine_diff_density_min -0.358
_refine_diff_density_rms 0.050
_refine_ls_extinction_method none
_refine_ls_goodness_of_fit_ref 1.008
_refine_ls_hydrogen_treatment constr
_refine_ls_matrix_type full
_refine_ls_number_parameters 661
_refine_ls_number_reflns 15768
_refine_ls_number_restraints 0
_refine_ls_restrained_S_all 1.008
_refine_ls_R_factor_all 0.0719
_refine_ls_R_factor_gt 0.0464
_refine_ls_shift/su_max 0.007
_refine_ls_shift/su_mean 0.000
_refine_ls_structure_factor_coef Fsqd
_refine_ls_weighting_details 'calc w=1/[\s^2^(Fo^2^)+(0.0588P)^2^+9.2137P] where P=(Fo^2^+2Fc^2^)/3'
_refine_ls_weighting_scheme calc
_refine_ls_wR_factor_gt 0.1138
_refine_ls_wR_factor_ref 0.1275
_reflns_number_gt 11561
_reflns_number_total 15768
_reflns_threshold_expression >2sigma(I)
_cod_data_source_file om300804a_si_002.cif
_cod_data_source_block 2
_cod_depositor_comments
;
The following automatic conversions were performed:

'_symmetry_cell_setting' value 'Monoclinic' changed to 'monoclinic'
according to /home/saulius/struct/CIF-dictionaries/cif_core.dic
dictionary named 'cif_core.dic' version 2.4.2 from 2011-04-26.

Automatic conversion script
Id: cif_fix_values 1891 2012-01-12 08:04:46Z andrius 
;
_cod_original_sg_symbol_H-M C2/c
_cod_database_code 4079539

loop_
_symmetry_equiv_pos_as_xyz
'x, y, z'
'-x, y, -z+1/2'
'x+1/2, y+1/2, z'
'-x+1/2, y+1/2, -z+1/2'
'-x, -y, -z'
'x, -y, z-1/2'
'-x+1/2, -y+1/2, -z'
'x+1/2, -y+1/2, z-1/2'

loop_
_atom_site_label
_atom_site_type_symbol
_atom_site_fract_x
_atom_site_fract_y
_atom_site_fract_z
_atom_site_U_iso_or_equiv
_atom_site_adp_type
_atom_site_occupancy
_atom_site_symmetry_multiplicity
_atom_site_calc_flag
_atom_site_refinement_flags
Co1 Co 0.088356(7) 0.797369(18) 0.145948(7) 0.02613(7) Uani 1 1 d .
N1 N 0.18530(5) 0.83768(12) 0.13444(5) 0.0314(3) Uani 1 1 d .
N2 N 0.15238(5) 0.98935(11) 0.14857(5) 0.0295(3) Uani 1 1 d .
N3 N 0.02908(4) 0.61044(12) 0.16301(5) 0.0298(3) Uani 1 1 d .
N4 N -0.01306(5) 0.74366(12) 0.13251(5) 0.0354(4) Uani 1 1 d .
B1 B 0.32563(6) 0.02312(14) 0.08250(5) 0.0205(3) Uani 1 1 d .
C1 C 0.14504(5) 0.87718(13) 0.14301(5) 0.0252(3) Uani 1 1 d .
C2 C 0.03179(5) 0.71551(13) 0.14764(6) 0.0285(3) Uani 1 1 d .
C3 C 0.19661(7) 1.01890(16) 0.14380(8) 0.0460(5) Uani 1 1 d .
H3 H 0.2098 1.0921 0.1463 0.055 Uiso 1 1 calc R
C4 C 0.21732(7) 0.92323(16) 0.13492(8) 0.0487(6) Uani 1 1 d .
H4 H 0.2480 0.9159 0.1299 0.058 Uiso 1 1 calc R
C5 C 0.19216(6) 0.72066(13) 0.12476(6) 0.0287(3) Uani 1 1 d .
C6 C 0.17895(7) 0.68567(15) 0.08352(6) 0.0359(4) Uani 1 1 d .
C7 C 0.18523(7) 0.57287(16) 0.07482(6) 0.0379(4) Uani 1 1 d .
H7 H 0.1758 0.5468 0.0469 0.046 Uiso 1 1 calc R
C8 C 0.20485(6) 0.49715(14) 0.10567(6) 0.0320(4) Uani 1 1 d .
C9 C 0.21747(6) 0.53597(15) 0.14618(6) 0.0331(4) Uani 1 1 d .
H9 H 0.2311 0.4850 0.1675 0.040 Uiso 1 1 calc R
C10 C 0.21088(6) 0.64773(15) 0.15681(6) 0.0318(4) Uani 1 1 d .
C11 C 0.22256(9) 0.6854(2) 0.20183(7) 0.0577(6) Uani 1 1 d .
H11A H 0.2455 0.7462 0.2047 0.087 Uiso 1 1 calc R
H11B H 0.2354 0.6220 0.2195 0.087 Uiso 1 1 calc R
H11C H 0.1944 0.7126 0.2105 0.087 Uiso 1 1 calc R
C12 C 0.21187(7) 0.37599(16) 0.09463(7) 0.0437(5) Uani 1 1 d .
H12A H 0.1818 0.3375 0.0887 0.066 Uiso 1 1 calc R
H12B H 0.2322 0.3390 0.1181 0.066 Uiso 1 1 calc R
H12C H 0.2261 0.3728 0.0699 0.066 Uiso 1 1 calc R
C13 C 0.15825(11) 0.7663(2) 0.04940(7) 0.0643(8) Uani 1 1 d .
H13A H 0.1538 0.7279 0.0223 0.096 Uiso 1 1 calc R
H13B H 0.1792 0.8304 0.0493 0.096 Uiso 1 1 calc R
H13C H 0.1283 0.7932 0.0544 0.096 Uiso 1 1 calc R
C14 C 0.11740(6) 1.06248(13) 0.15893(6) 0.0275(3) Uani 1 1 d .
C15 C 0.08451(6) 1.10813(15) 0.12680(6) 0.0345(4) Uani 1 1 d .
C16 C 0.04912(6) 1.17201(16) 0.13811(7) 0.0404(4) Uani 1 1 d .
H16 H 0.0261 1.2039 0.1168 0.048 Uiso 1 1 calc R
C17 C 0.04651(7) 1.19025(16) 0.17922(8) 0.0434(5) Uani 1 1 d .
C18 C 0.07996(8) 1.14388(17) 0.21030(7) 0.0435(5) Uani 1 1 d .
H18 H 0.0784 1.1571 0.2387 0.052 Uiso 1 1 calc R
C19 C 0.11582(7) 1.07843(15) 0.20102(6) 0.0354(4) Uani 1 1 d .
C20 C 0.15099(9) 1.0242(2) 0.23495(7) 0.0561(6) Uani 1 1 d .
H20A H 0.1480 1.0554 0.2621 0.084 Uiso 1 1 calc R
H20B H 0.1822 1.0389 0.2299 0.084 Uiso 1 1 calc R
H20C H 0.1456 0.9428 0.2349 0.084 Uiso 1 1 calc R
C21 C 0.00773(9) 1.2608(2) 0.19054(10) 0.0667(8) Uani 1 1 d .
H21A H -0.0120 1.2894 0.1649 0.100 Uiso 1 1 calc R
H21B H 0.0210 1.3242 0.2081 0.100 Uiso 1 1 calc R
H21C H -0.0109 1.2145 0.2059 0.100 Uiso 1 1 calc R
C22 C 0.08608(9) 1.0862(2) 0.08166(7) 0.0549(6) Uani 1 1 d .
H22A H 0.1173 1.1021 0.0768 0.082 Uiso 1 1 calc R
H22B H 0.0636 1.1349 0.0638 0.082 Uiso 1 1 calc R
H22C H 0.0783 1.0073 0.0750 0.082 Uiso 1 1 calc R
C23 C -0.01647(6) 0.57363(16) 0.15726(7) 0.0410(5) Uani 1 1 d .
H23 H -0.0269 0.5028 0.1653 0.049 Uiso 1 1 calc R
C24 C -0.04287(6) 0.65757(16) 0.13821(8) 0.0456(5) Uani 1 1 d .
H24 H -0.0757 0.6579 0.1302 0.055 Uiso 1 1 calc R
C25 C 0.06932(5) 0.54589(14) 0.18165(5) 0.0268(3) Uani 1 1 d .
C26 C 0.08899(6) 0.56380(16) 0.22359(6) 0.0342(4) Uani 1 1 d .
C27 C 0.12755(6) 0.49915(18) 0.24070(6) 0.0393(4) Uani 1 1 d .
H27 H 0.1418 0.5099 0.2692 0.047 Uiso 1 1 calc R
C28 C 0.14563(6) 0.41972(16) 0.21733(6) 0.0361(4) Uani 1 1 d .
C29 C 0.12571(6) 0.40627(15) 0.17571(6) 0.0341(4) Uani 1 1 d .
H29 H 0.1384 0.3526 0.1595 0.041 Uiso 1 1 calc R
C30 C 0.08743(6) 0.46951(14) 0.15684(5) 0.0294(3) Uani 1 1 d .
C31 C 0.06803(8) 0.45824(19) 0.11082(6) 0.0444(5) Uani 1 1 d .
H31A H 0.0740 0.5275 0.0965 0.067 Uiso 1 1 calc R
H31B H 0.0345 0.4451 0.1065 0.067 Uiso 1 1 calc R
H31C H 0.0829 0.3947 0.0995 0.067 Uiso 1 1 calc R
C32 C 0.18723(7) 0.3503(2) 0.23725(8) 0.0562(6) Uani 1 1 d .
H32A H 0.1786 0.3007 0.2585 0.084 Uiso 1 1 calc R
H32B H 0.2123 0.4004 0.2504 0.084 Uiso 1 1 calc R
H32C H 0.1977 0.3049 0.2158 0.084 Uiso 1 1 calc R
C33 C 0.07071(8) 0.6513(2) 0.24966(8) 0.0581(6) Uani 1 1 d .
H33A H 0.0720 0.7255 0.2369 0.087 Uiso 1 1 calc R
H33B H 0.0897 0.6517 0.2779 0.087 Uiso 1 1 calc R
H33C H 0.0385 0.6336 0.2511 0.087 Uiso 1 1 calc R
C34 C -0.02745(6) 0.85002(14) 0.11276(7) 0.0371(4) Uani 1 1 d .
C35 C -0.04345(6) 0.93333(16) 0.13634(8) 0.0433(5) Uani 1 1 d .
C36 C -0.05979(7) 1.03256(17) 0.11573(9) 0.0517(6) Uani 1 1 d .
H36 H -0.0713 1.0903 0.1311 0.062 Uiso 1 1 calc R
C37 C -0.05986(7) 1.04964(17) 0.07418(9) 0.0530(6) Uani 1 1 d .
C38 C -0.04236(8) 0.96602(19) 0.05199(8) 0.0551(6) Uani 1 1 d .
H38 H -0.0418 0.9781 0.0233 0.066 Uiso 1 1 calc R
C39 C -0.02552(7) 0.86422(17) 0.07063(7) 0.0469(5) Uani 1 1 d .
C40 C -0.00554(12) 0.7751(2) 0.04650(8) 0.0767(9) Uani 1 1 d .
H40A H 0.0280 0.7705 0.0566 0.115 Uiso 1 1 calc R
H40B H -0.0119 0.7945 0.0167 0.115 Uiso 1 1 calc R
H40C H -0.0197 0.7024 0.0505 0.115 Uiso 1 1 calc R
C41 C -0.07857(10) 1.1582(2) 0.05303(11) 0.0783(9) Uani 1 1 d .
H41A H -0.0997 1.1934 0.0690 0.117 Uiso 1 1 calc R
H41B H -0.0953 1.1419 0.0246 0.117 Uiso 1 1 calc R
H41C H -0.0528 1.2094 0.0517 0.117 Uiso 1 1 calc R
C42 C -0.04346(10) 0.9168(2) 0.18166(9) 0.0659(7) Uani 1 1 d .
H42A H -0.0569 0.9831 0.1926 0.099 Uiso 1 1 calc R
H42B H -0.0116 0.9061 0.1968 0.099 Uiso 1 1 calc R
H42C H -0.0619 0.8503 0.1853 0.099 Uiso 1 1 calc R
C43 C 0.32750(5) 0.13454(13) 0.11321(5) 0.0230(3) Uani 1 1 d .
C44 C 0.31274(6) 0.12984(16) 0.15147(5) 0.0306(4) Uani 1 1 d .
H44 H 0.3033 0.0593 0.1607 0.037 Uiso 1 1 calc R
C45 C 0.31128(7) 0.22445(18) 0.17680(6) 0.0434(5) Uani 1 1 d .
H45 H 0.3010 0.2172 0.2026 0.052 Uiso 1 1 calc R
C46 C 0.32469(8) 0.32778(18) 0.16441(7) 0.0482(5) Uani 1 1 d .
H46 H 0.3240 0.3921 0.1816 0.058 Uiso 1 1 calc R
C47 C 0.33913(7) 0.33687(16) 0.12680(7) 0.0427(5) Uani 1 1 d .
H47 H 0.3481 0.4080 0.1178 0.051 Uiso 1 1 calc R
C48 C 0.34059(6) 0.24203(14) 0.10189(6) 0.0309(4) Uani 1 1 d .
H48 H 0.3509 0.2505 0.0762 0.037 Uiso 1 1 calc R
C49 C 0.36596(5) 0.02934(13) 0.05349(5) 0.0228(3) Uani 1 1 d .
C50 C 0.36183(6) 0.10422(17) 0.01966(5) 0.0336(4) Uani 1 1 d .
H50 H 0.3357 0.1529 0.0140 0.040 Uiso 1 1 calc R
C51 C 0.39454(7) 0.1097(2) -0.00584(6) 0.0438(5) Uani 1 1 d .
H51 H 0.3907 0.1628 -0.0280 0.053 Uiso 1 1 calc R
C52 C 0.43258(6) 0.03907(18) 0.00070(6) 0.0387(4) Uani 1 1 d .
H52 H 0.4547 0.0424 -0.0170 0.046 Uiso 1 1 calc R
C53 C 0.43772(6) -0.03632(16) 0.03342(6) 0.0334(4) Uani 1 1 d .
H53 H 0.4635 -0.0860 0.0384 0.040 Uiso 1 1 calc R
C54 C 0.40503(6) -0.03984(14) 0.05935(5) 0.0274(3) Uani 1 1 d .
H54 H 0.4096 -0.0917 0.0820 0.033 Uiso 1 1 calc R
C55 C 0.33412(5) -0.09257(13) 0.11090(5) 0.0227(3) Uani 1 1 d .
C56 C 0.36838(6) -0.09620(15) 0.14756(5) 0.0293(3) Uani 1 1 d .
H56 H 0.3855 -0.0297 0.1562 0.035 Uiso 1 1 calc R
C57 C 0.37835(7) -0.19269(17) 0.17180(6) 0.0374(4) Uani 1 1 d .
H57 H 0.4017 -0.1911 0.1964 0.045 Uiso 1 1 calc R
C58 C 0.35407(8) -0.29120(17) 0.15990(6) 0.0425(5) Uani 1 1 d .
H58 H 0.3607 -0.3574 0.1763 0.051 Uiso 1 1 calc R
C59 C 0.32017(7) -0.29219(15) 0.12402(6) 0.0386(4) Uani 1 1 d .
H59 H 0.3034 -0.3592 0.1156 0.046 Uiso 1 1 calc R
C60 C 0.31071(6) -0.19478(14) 0.10034(6) 0.0290(3) Uani 1 1 d .
H60 H 0.2873 -0.1974 0.0758 0.035 Uiso 1 1 calc R
C61 C 0.27510(5) 0.02251(13) 0.04978(5) 0.0223(3) Uani 1 1 d .
C62 C 0.26602(6) -0.05391(16) 0.01631(5) 0.0326(4) Uani 1 1 d .
H62 H 0.2889 -0.1082 0.0136 0.039 Uiso 1 1 calc R
C63 C 0.22470(7) -0.05315(18) -0.01301(6) 0.0425(5) Uani 1 1 d .
H63 H 0.2200 -0.1064 -0.0352 0.051 Uiso 1 1 calc R
C64 C 0.19056(6) 0.02447(17) -0.01008(6) 0.0393(4) Uani 1 1 d .
H64 H 0.1623 0.0251 -0.0300 0.047 Uiso 1 1 calc R
C65 C 0.19815(6) 0.10080(16) 0.02220(6) 0.0351(4) Uani 1 1 d .
H65 H 0.1750 0.1548 0.0246 0.042 Uiso 1 1 calc R
C66 C 0.23963(5) 0.09950(14) 0.05156(5) 0.0273(3) Uani 1 1 d .
H66 H 0.2439 0.1531 0.0736 0.033 Uiso 1 1 calc R

loop_
_atom_site_aniso_label
_atom_site_aniso_U_11
_atom_site_aniso_U_22
_atom_site_aniso_U_33
_atom_site_aniso_U_23
_atom_site_aniso_U_13
_atom_site_aniso_U_12
Co1 0.01928(10) 0.02205(11) 0.03638(13) -0.00007(9) 0.00369(8) -0.00314(8)
N1 0.0281(7) 0.0221(7) 0.0485(9) -0.0061(6) 0.0187(6) -0.0041(5)
N2 0.0267(7) 0.0204(6) 0.0446(8) -0.0046(6) 0.0144(6) -0.0035(5)
N3 0.0180(6) 0.0239(7) 0.0447(8) 0.0030(6) -0.0008(6) -0.0013(5)
N4 0.0192(6) 0.0235(7) 0.0593(10) 0.0054(7) -0.0029(6) -0.0021(5)
B1 0.0190(7) 0.0215(8) 0.0208(8) -0.0015(6) 0.0032(6) -0.0008(6)
C1 0.0249(7) 0.0209(7) 0.0311(8) -0.0027(6) 0.0084(6) -0.0021(6)
C2 0.0202(7) 0.0226(8) 0.0402(9) 0.0011(7) -0.0006(6) -0.0018(6)
C3 0.0349(9) 0.0244(9) 0.0873(16) -0.0096(9) 0.0333(10) -0.0097(7)
C4 0.0369(10) 0.0285(9) 0.0905(17) -0.0089(10) 0.0367(11) -0.0092(8)
C5 0.0252(7) 0.0204(7) 0.0441(10) -0.0033(7) 0.0159(7) -0.0020(6)
C6 0.0499(11) 0.0275(9) 0.0347(9) 0.0042(7) 0.0191(8) 0.0086(8)
C7 0.0516(11) 0.0308(9) 0.0335(9) -0.0042(7) 0.0134(8) 0.0069(8)
C8 0.0283(8) 0.0231(8) 0.0461(10) -0.0037(7) 0.0111(7) 0.0001(6)
C9 0.0258(8) 0.0266(8) 0.0439(10) 0.0000(7) -0.0004(7) -0.0012(6)
C10 0.0226(7) 0.0291(9) 0.0415(10) -0.0065(7) 0.0008(7) -0.0034(6)
C11 0.0638(15) 0.0476(13) 0.0502(13) -0.0128(10) -0.0177(11) 0.0026(11)
C12 0.0438(11) 0.0266(9) 0.0581(13) -0.0077(9) 0.0037(9) 0.0053(8)
C13 0.114(2) 0.0450(13) 0.0386(12) 0.0111(10) 0.0253(13) 0.0308(14)
C14 0.0249(7) 0.0193(7) 0.0405(9) -0.0039(6) 0.0113(7) -0.0027(6)
C15 0.0340(9) 0.0270(8) 0.0426(10) 0.0013(8) 0.0080(8) -0.0046(7)
C16 0.0285(9) 0.0289(9) 0.0619(13) 0.0071(9) 0.0041(8) -0.0002(7)
C17 0.0359(10) 0.0267(9) 0.0733(15) -0.0014(9) 0.0245(10) 0.0028(7)
C18 0.0532(12) 0.0328(10) 0.0498(12) -0.0056(9) 0.0236(10) 0.0059(9)
C19 0.0396(10) 0.0273(9) 0.0402(10) -0.0044(7) 0.0098(8) 0.0027(7)
C20 0.0720(16) 0.0533(13) 0.0387(11) -0.0072(10) 0.0003(11) 0.0208(12)
C21 0.0554(14) 0.0438(13) 0.112(2) 0.0049(14) 0.0438(15) 0.0192(11)
C22 0.0671(15) 0.0542(14) 0.0413(12) 0.0053(10) 0.0055(11) 0.0012(12)
C23 0.0201(7) 0.0266(9) 0.0729(14) 0.0103(9) 0.0002(8) -0.0056(6)
C24 0.0193(8) 0.0289(9) 0.0832(16) 0.0109(10) -0.0038(9) -0.0059(7)
C25 0.0188(7) 0.0251(8) 0.0348(9) 0.0064(6) 0.0012(6) -0.0017(6)
C26 0.0255(8) 0.0418(10) 0.0348(9) -0.0007(8) 0.0042(7) -0.0017(7)
C27 0.0293(9) 0.0527(12) 0.0324(9) 0.0055(9) -0.0029(7) -0.0014(8)
C28 0.0230(8) 0.0373(10) 0.0454(10) 0.0147(8) 0.0001(7) 0.0017(7)
C29 0.0277(8) 0.0297(9) 0.0456(10) 0.0041(8) 0.0090(7) 0.0032(7)
C30 0.0268(8) 0.0279(8) 0.0328(9) 0.0052(7) 0.0037(7) -0.0018(6)
C31 0.0509(12) 0.0457(11) 0.0335(10) -0.0004(9) 0.0006(9) 0.0029(9)
C32 0.0363(11) 0.0559(14) 0.0713(16) 0.0233(12) -0.0026(10) 0.0132(10)
C33 0.0426(12) 0.0794(17) 0.0513(13) -0.0231(13) 0.0063(10) 0.0077(11)
C34 0.0202(7) 0.0211(8) 0.0647(13) 0.0066(8) -0.0052(8) -0.0022(6)
C35 0.0279(9) 0.0311(9) 0.0729(15) 0.0066(9) 0.0147(9) 0.0007(7)
C36 0.0353(10) 0.0264(9) 0.0952(19) 0.0067(11) 0.0169(11) 0.0042(8)
C37 0.0351(10) 0.0288(10) 0.0884(18) 0.0163(11) -0.0046(11) -0.0016(8)
C38 0.0555(13) 0.0394(11) 0.0592(14) 0.0103(10) -0.0168(11) -0.0013(10)
C39 0.0455(11) 0.0318(10) 0.0529(13) -0.0019(9) -0.0167(9) 0.0003(8)
C40 0.112(2) 0.0543(15) 0.0503(15) -0.0137(12) -0.0174(15) 0.0161(15)
C41 0.0648(17) 0.0388(13) 0.123(3) 0.0312(15) -0.0030(17) 0.0075(12)
C42 0.0678(16) 0.0547(15) 0.0841(19) 0.0090(14) 0.0371(15) 0.0141(12)
C43 0.0170(6) 0.0241(7) 0.0254(7) -0.0032(6) -0.0022(5) 0.0003(5)
C44 0.0294(8) 0.0347(9) 0.0258(8) -0.0049(7) 0.0009(6) 0.0038(7)
C45 0.0502(11) 0.0504(12) 0.0259(9) -0.0131(8) -0.0016(8) 0.0146(9)
C46 0.0525(12) 0.0376(11) 0.0450(12) -0.0217(9) -0.0139(9) 0.0101(9)
C47 0.0380(10) 0.0258(9) 0.0574(13) -0.0100(9) -0.0077(9) -0.0007(7)
C48 0.0256(8) 0.0258(8) 0.0390(10) -0.0017(7) 0.0005(7) 0.0002(6)
C49 0.0224(7) 0.0238(7) 0.0222(7) -0.0027(6) 0.0042(6) -0.0040(6)
C50 0.0274(8) 0.0440(10) 0.0296(9) 0.0104(8) 0.0060(7) 0.0032(7)
C51 0.0356(10) 0.0641(14) 0.0332(10) 0.0183(9) 0.0102(8) -0.0009(9)
C52 0.0314(9) 0.0573(12) 0.0303(9) -0.0010(8) 0.0132(7) -0.0068(8)
C53 0.0294(8) 0.0352(9) 0.0381(9) -0.0038(8) 0.0129(7) 0.0006(7)
C54 0.0274(8) 0.0259(8) 0.0303(8) 0.0002(6) 0.0093(6) 0.0005(6)
C55 0.0202(7) 0.0246(7) 0.0250(7) 0.0006(6) 0.0086(6) 0.0030(6)
C56 0.0242(7) 0.0339(9) 0.0300(8) 0.0058(7) 0.0055(6) 0.0035(6)
C57 0.0349(9) 0.0467(11) 0.0321(9) 0.0123(8) 0.0097(7) 0.0132(8)
C58 0.0562(12) 0.0342(10) 0.0440(11) 0.0160(8) 0.0264(9) 0.0151(9)
C59 0.0498(11) 0.0251(8) 0.0466(11) 0.0028(8) 0.0233(9) 0.0004(8)
C60 0.0304(8) 0.0248(8) 0.0340(9) -0.0009(7) 0.0118(7) 0.0005(6)
C61 0.0221(7) 0.0221(7) 0.0220(7) 0.0008(6) 0.0026(5) -0.0023(6)
C62 0.0298(8) 0.0367(9) 0.0294(9) -0.0085(7) 0.0012(7) -0.0010(7)
C63 0.0433(10) 0.0489(12) 0.0308(9) -0.0100(8) -0.0040(8) -0.0111(9)
C64 0.0298(9) 0.0473(11) 0.0342(10) 0.0083(8) -0.0101(7) -0.0089(8)
C65 0.0271(8) 0.0336(9) 0.0408(10) 0.0092(8) -0.0033(7) 0.0022(7)
C66 0.0250(7) 0.0243(8) 0.0304(8) 0.0018(6) -0.0003(6) 0.0003(6)

loop_
_atom_type_symbol
_atom_type_description
_atom_type_scat_dispersion_real
_atom_type_scat_dispersion_imag
_atom_type_scat_source
C C 0.0033 0.0016 'International Tables Vol C Tables 4.2.6.8 and 6.1.1.4'
H H 0.0000 0.0000 'International Tables Vol C Tables 4.2.6.8 and 6.1.1.4'
B B 0.0013 0.0007 'International Tables Vol C Tables 4.2.6.8 and 6.1.1.4'
N N 0.0061 0.0033 'International Tables Vol C Tables 4.2.6.8 and 6.1.1.4'
Co Co 0.3494 0.9721 'International Tables Vol C Tables 4.2.6.8 and 6.1.1.4'

loop_
_geom_angle_atom_site_label_1
_geom_angle_atom_site_label_2
_geom_angle_atom_site_label_3
_geom_angle
C1 Co1 C2 178.57(7)
C1 N1 C4 111.30(14)
C1 N1 C5 122.87(13)
C4 N1 C5 125.80(14)
C1 N2 C3 111.26(14)
C1 N2 C14 121.58(13)
C3 N2 C14 127.14(14)
C2 N3 C23 111.45(14)
C2 N3 C25 123.00(13)
C23 N3 C25 125.53(14)
C2 N4 C24 111.41(14)
C2 N4 C34 123.90(14)
C24 N4 C34 124.68(14)
C55 B1 C61 112.20(12)
C55 B1 C43 110.14(12)
C61 B1 C43 108.32(12)
C55 B1 C49 108.09(12)
C61 B1 C49 106.58(12)
C43 B1 C49 111.49(12)
N1 C1 N2 104.24(13)
N1 C1 Co1 129.53(12)
N2 C1 Co1 126.21(12)
N3 C2 N4 103.84(13)
N3 C2 Co1 125.91(11)
N4 C2 Co1 130.16(12)
C4 C3 N2 106.46(16)
C4 C3 H3 126.8
N2 C3 H3 126.8
C3 C4 N1 106.74(16)
C3 C4 H4 126.6
N1 C4 H4 126.6
C10 C5 C6 122.53(15)
C10 C5 N1 119.20(16)
C6 C5 N1 118.27(16)
C5 C6 C7 117.58(17)
C5 C6 C13 121.46(17)
C7 C6 C13 120.96(18)
C8 C7 C6 122.03(18)
C8 C7 H7 119.0
C6 C7 H7 119.0
C9 C8 C7 118.22(16)
C9 C8 C12 121.59(17)
C7 C8 C12 120.19(17)
C8 C9 C10 122.09(17)
C8 C9 H9 119.0
C10 C9 H9 119.0
C5 C10 C9 117.51(16)
C5 C10 C11 121.95(17)
C9 C10 C11 120.51(18)
C10 C11 H11A 109.5
C10 C11 H11B 109.5
H11A C11 H11B 109.5
C10 C11 H11C 109.5
H11A C11 H11C 109.5
H11B C11 H11C 109.5
C8 C12 H12A 109.5
C8 C12 H12B 109.5
H12A C12 H12B 109.5
C8 C12 H12C 109.5
H12A C12 H12C 109.5
H12B C12 H12C 109.5
C6 C13 H13A 109.5
C6 C13 H13B 109.5
H13A C13 H13B 109.5
C6 C13 H13C 109.5
H13A C13 H13C 109.5
H13B C13 H13C 109.5
C15 C14 C19 122.47(16)
C15 C14 N2 118.97(16)
C19 C14 N2 118.40(16)
C14 C15 C16 117.33(18)
C14 C15 C22 121.35(18)
C16 C15 C22 121.28(19)
C17 C16 C15 121.96(19)
C17 C16 H16 119.0
C15 C16 H16 119.0
C16 C17 C18 119.05(18)
C16 C17 C21 120.7(2)
C18 C17 C21 120.2(2)
C17 C18 C19 121.69(19)
C17 C18 H18 119.2
C19 C18 H18 119.2
C18 C19 C14 117.49(18)
C18 C19 C20 121.47(19)
C14 C19 C20 121.03(17)
C19 C20 H20A 109.5
C19 C20 H20B 109.5
H20A C20 H20B 109.5
C19 C20 H20C 109.5
H20A C20 H20C 109.5
H20B C20 H20C 109.5
C17 C21 H21A 109.5
C17 C21 H21B 109.5
H21A C21 H21B 109.5
C17 C21 H21C 109.5
H21A C21 H21C 109.5
H21B C21 H21C 109.5
C15 C22 H22A 109.5
C15 C22 H22B 109.5
H22A C22 H22B 109.5
C15 C22 H22C 109.5
H22A C22 H22C 109.5
H22B C22 H22C 109.5
C24 C23 N3 106.56(15)
C24 C23 H23 126.7
N3 C23 H23 126.7
C23 C24 N4 106.73(15)
C23 C24 H24 126.6
N4 C24 H24 126.6
C30 C25 C26 122.57(15)
C30 C25 N3 118.57(15)
C26 C25 N3 118.85(16)
C27 C26 C25 117.31(17)
C27 C26 C33 120.44(18)
C25 C26 C33 122.23(17)
C28 C27 C26 121.74(17)
C28 C27 H27 119.1
C26 C27 H27 119.1
C29 C28 C27 119.09(16)
C29 C28 C32 120.8(2)
C27 C28 C32 120.06(19)
C28 C29 C30 121.62(18)
C28 C29 H29 119.2
C30 C29 H29 119.2
C25 C30 C29 117.62(16)
C25 C30 C31 121.68(16)
C29 C30 C31 120.65(17)
C30 C31 H31A 109.5
C30 C31 H31B 109.5
H31A C31 H31B 109.5
C30 C31 H31C 109.5
H31A C31 H31C 109.5
H31B C31 H31C 109.5
C28 C32 H32A 109.5
C28 C32 H32B 109.5
H32A C32 H32B 109.5
C28 C32 H32C 109.5
H32A C32 H32C 109.5
H32B C32 H32C 109.5
C26 C33 H33A 109.5
C26 C33 H33B 109.5
H33A C33 H33B 109.5
C26 C33 H33C 109.5
H33A C33 H33C 109.5
H33B C33 H33C 109.5
C35 C34 C39 122.71(17)
C35 C34 N4 118.58(19)
C39 C34 N4 118.69(18)
C34 C35 C36 117.2(2)
C34 C35 C42 121.28(19)
C36 C35 C42 121.5(2)
C37 C36 C35 122.4(2)
C37 C36 H36 118.8
C35 C36 H36 118.8
C36 C37 C38 118.72(19)
C36 C37 C41 120.5(3)
C38 C37 C41 120.8(3)
C37 C38 C39 121.9(2)
C37 C38 H38 119.0
C39 C38 H38 119.0
C34 C39 C38 116.9(2)
C34 C39 C40 121.58(19)
C38 C39 C40 121.5(2)
C39 C40 H40A 109.5
C39 C40 H40B 109.5
H40A C40 H40B 109.5
C39 C40 H40C 109.5
H40A C40 H40C 109.5
H40B C40 H40C 109.5
C37 C41 H41A 109.5
C37 C41 H41B 109.5
H41A C41 H41B 109.5
C37 C41 H41C 109.5
H41A C41 H41C 109.5
H41B C41 H41C 109.5
C35 C42 H42A 109.5
C35 C42 H42B 109.5
H42A C42 H42B 109.5
C35 C42 H42C 109.5
H42A C42 H42C 109.5
H42B C42 H42C 109.5
C44 C43 C48 114.76(15)
C44 C43 B1 121.85(14)
C48 C43 B1 123.23(15)
C43 C44 C45 122.94(18)
C43 C44 H44 118.5
C45 C44 H44 118.5
C46 C45 C44 120.06(19)
C46 C45 H45 120.0
C44 C45 H45 120.0
C45 C46 C47 119.16(18)
C45 C46 H46 120.4
C47 C46 H46 120.4
C46 C47 C48 120.3(2)
C46 C47 H47 119.9
C48 C47 H47 119.9
C47 C48 C43 122.79(18)
C47 C48 H48 118.6
C43 C48 H48 118.6
C54 C49 C50 115.13(15)
C54 C49 B1 123.87(14)
C50 C49 B1 120.96(14)
C51 C50 C49 122.38(17)
C51 C50 H50 118.8
C49 C50 H50 118.8
C52 C51 C50 120.81(18)
C52 C51 H51 119.6
C50 C51 H51 119.6
C53 C52 C51 118.60(17)
C53 C52 H52 120.7
C51 C52 H52 120.7
C52 C53 C54 120.13(17)
C52 C53 H53 119.9
C54 C53 H53 119.9
C49 C54 C53 122.94(16)
C49 C54 H54 118.5
C53 C54 H54 118.5
C60 C55 C56 114.68(15)
C60 C55 B1 124.72(14)
C56 C55 B1 120.52(14)
C57 C56 C55 123.03(17)
C57 C56 H56 118.5
C55 C56 H56 118.5
C58 C57 C56 119.80(18)
C58 C57 H57 120.1
C56 C57 H57 120.1
C59 C58 C57 119.44(17)
C59 C58 H58 120.3
C57 C58 H58 120.3
C58 C59 C60 119.80(18)
C58 C59 H59 120.1
C60 C59 H59 120.1
C59 C60 C55 123.26(17)
C59 C60 H60 118.4
C55 C60 H60 118.4
C66 C61 C62 115.14(14)
C66 C61 B1 123.72(13)
C62 C61 B1 121.06(14)
C63 C62 C61 122.55(17)
C63 C62 H62 118.7
C61 C62 H62 118.7
C64 C63 C62 120.40(18)
C64 C63 H63 119.8
C62 C63 H63 119.8
C65 C64 C63 118.82(16)
C65 C64 H64 120.6
C63 C64 H64 120.6
C64 C65 C66 120.51(17)
C64 C65 H65 119.7
C66 C65 H65 119.7
C65 C66 C61 122.58(16)
C65 C66 H66 118.7
C61 C66 H66 118.7

loop_
_geom_bond_atom_site_label_1
_geom_bond_atom_site_label_2
_geom_bond_distance
Co1 C1 1.9365(16)
Co1 C2 1.9371(16)
N1 C1 1.352(2)
N1 C4 1.384(2)
N1 C5 1.449(2)
N2 C1 1.357(2)
N2 C3 1.385(2)
N2 C14 1.436(2)
N3 C2 1.354(2)
N3 C23 1.387(2)
N3 C25 1.442(2)
N4 C2 1.357(2)
N4 C24 1.384(2)
N4 C34 1.445(2)
B1 C55 1.650(2)
B1 C61 1.652(2)
B1 C43 1.655(2)
B1 C49 1.656(2)
C3 C4 1.348(3)
C3 H3 0.9500
C4 H4 0.9500
C5 C10 1.387(3)
C5 C6 1.389(3)
C6 C7 1.391(2)
C6 C13 1.505(3)
C7 C8 1.389(3)
C7 H7 0.9500
C8 C9 1.380(3)
C8 C12 1.509(2)
C9 C10 1.396(2)
C9 H9 0.9500
C10 C11 1.509(3)
C11 H11A 0.9800
C11 H11B 0.9800
C11 H11C 0.9800
C12 H12A 0.9800
C12 H12B 0.9800
C12 H12C 0.9800
C13 H13A 0.9800
C13 H13B 0.9800
C13 H13C 0.9800
C14 C15 1.391(3)
C14 C19 1.395(3)
C15 C16 1.394(3)
C15 C22 1.504(3)
C16 C17 1.374(3)
C16 H16 0.9500
C17 C18 1.383(3)
C17 C21 1.518(3)
C18 C19 1.390(3)
C18 H18 0.9500
C19 C20 1.505(3)
C20 H20A 0.9800
C20 H20B 0.9800
C20 H20C 0.9800
C21 H21A 0.9800
C21 H21B 0.9800
C21 H21C 0.9800
C22 H22A 0.9800
C22 H22B 0.9800
C22 H22C 0.9800
C23 C24 1.341(3)
C23 H23 0.9500
C24 H24 0.9500
C25 C30 1.389(2)
C25 C26 1.394(2)
C26 C27 1.394(3)
C26 C33 1.507(3)
C27 C28 1.383(3)
C27 H27 0.9500
C28 C29 1.379(3)
C28 C32 1.514(3)
C29 C30 1.394(2)
C29 H29 0.9500
C30 C31 1.504(3)
C31 H31A 0.9800
C31 H31B 0.9800
C31 H31C 0.9800
C32 H32A 0.9800
C32 H32B 0.9800
C32 H32C 0.9800
C33 H33A 0.9800
C33 H33B 0.9800
C33 H33C 0.9800
C34 C35 1.391(3)
C34 C39 1.396(3)
C35 C36 1.396(3)
C35 C42 1.491(4)
C36 C37 1.369(4)
C36 H36 0.9500
C37 C38 1.386(4)
C37 C41 1.515(3)
C38 C39 1.401(3)
C38 H38 0.9500
C39 C40 1.505(4)
C40 H40A 0.9800
C40 H40B 0.9800
C40 H40C 0.9800
C41 H41A 0.9800
C41 H41B 0.9800
C41 H41C 0.9800
C42 H42A 0.9800
C42 H42B 0.9800
C42 H42C 0.9800
C43 C44 1.399(2)
C43 C48 1.404(2)
C44 C45 1.401(3)
C44 H44 0.9500
C45 C46 1.375(3)
C45 H45 0.9500
C46 C47 1.377(3)
C46 H46 0.9500
C47 C48 1.395(3)
C47 H47 0.9500
C48 H48 0.9500
C49 C54 1.395(2)
C49 C50 1.404(2)
C50 C51 1.389(3)
C50 H50 0.9500
C51 C52 1.382(3)
C51 H51 0.9500
C52 C53 1.379(3)
C52 H52 0.9500
C53 C54 1.399(2)
C53 H53 0.9500
C54 H54 0.9500
C55 C60 1.406(2)
C55 C56 1.407(2)
C56 C57 1.392(2)
C56 H56 0.9500
C57 C58 1.387(3)
C57 H57 0.9500
C58 C59 1.382(3)
C58 H58 0.9500
C59 C60 1.390(2)
C59 H59 0.9500
C60 H60 0.9500
C61 C66 1.397(2)
C61 C62 1.405(2)
C62 C63 1.393(2)
C62 H62 0.9500
C63 C64 1.380(3)
C63 H63 0.9500
C64 C65 1.375(3)
C64 H64 0.9500
C65 C66 1.397(2)
C65 H65 0.9500
C66 H66 0.9500

loop_
_geom_torsion_atom_site_label_1
_geom_torsion_atom_site_label_2
_geom_torsion_atom_site_label_3
_geom_torsion_atom_site_label_4
_geom_torsion
C4 N1 C1 N2 0.4(2)
C5 N1 C1 N2 -177.67(16)
C4 N1 C1 Co1 179.20(16)
C5 N1 C1 Co1 1.1(3)
C3 N2 C1 N1 -0.4(2)
C14 N2 C1 N1 -179.15(15)
C3 N2 C1 Co1 -179.24(15)
C14 N2 C1 Co1 2.0(2)
C2 Co1 C1 N1 -43(3)
C2 Co1 C1 N2 135(3)
C23 N3 C2 N4 0.5(2)
C25 N3 C2 N4 178.68(16)
C23 N3 C2 Co1 -176.37(15)
C25 N3 C2 Co1 1.8(3)
C24 N4 C2 N3 -0.3(2)
C34 N4 C2 N3 -179.93(18)
C24 N4 C2 Co1 176.37(16)
C34 N4 C2 Co1 -3.3(3)
C1 Co1 C2 N3 82(3)
C1 Co1 C2 N4 -94(3)
C1 N2 C3 C4 0.2(3)
C14 N2 C3 C4 178.91(19)
N2 C3 C4 N1 0.0(3)
C1 N1 C4 C3 -0.3(3)
C5 N1 C4 C3 177.7(2)
C1 N1 C5 C10 -92.5(2)
C4 N1 C5 C10 89.7(2)
C1 N1 C5 C6 86.5(2)
C4 N1 C5 C6 -91.3(2)
C10 C5 C6 C7 -0.2(3)
N1 C5 C6 C7 -179.24(16)
C10 C5 C6 C13 179.4(2)
N1 C5 C6 C13 0.3(3)
C5 C6 C7 C8 -1.3(3)
C13 C6 C7 C8 179.1(2)
C6 C7 C8 C9 1.3(3)
C6 C7 C8 C12 -178.77(19)
C7 C8 C9 C10 0.3(3)
C12 C8 C9 C10 -179.59(17)
C6 C5 C10 C9 1.7(3)
N1 C5 C10 C9 -179.24(15)
C6 C5 C10 C11 -176.47(19)
N1 C5 C10 C11 2.6(3)
C8 C9 C10 C5 -1.8(3)
C8 C9 C10 C11 176.43(19)
C1 N2 C14 C15 -86.9(2)
C3 N2 C14 C15 94.5(2)
C1 N2 C14 C19 88.6(2)
C3 N2 C14 C19 -90.0(2)
C19 C14 C15 C16 0.1(3)
N2 C14 C15 C16 175.41(15)
C19 C14 C15 C22 -177.80(18)
N2 C14 C15 C22 -2.5(3)
C14 C15 C16 C17 0.3(3)
C22 C15 C16 C17 178.21(19)
C15 C16 C17 C18 0.0(3)
C15 C16 C17 C21 179.60(19)
C16 C17 C18 C19 -0.7(3)
C21 C17 C18 C19 179.7(2)
C17 C18 C19 C14 1.0(3)
C17 C18 C19 C20 -177.4(2)
C15 C14 C19 C18 -0.8(3)
N2 C14 C19 C18 -176.08(16)
C15 C14 C19 C20 177.68(19)
N2 C14 C19 C20 2.4(3)
C2 N3 C23 C24 -0.5(3)
C25 N3 C23 C24 -178.64(19)
N3 C23 C24 N4 0.3(3)
C2 N4 C24 C23 0.0(3)
C34 N4 C24 C23 179.6(2)
C2 N3 C25 C30 -95.5(2)
C23 N3 C25 C30 82.5(2)
C2 N3 C25 C26 83.5(2)
C23 N3 C25 C26 -98.6(2)
C30 C25 C26 C27 -1.7(3)
N3 C25 C26 C27 179.35(16)
C30 C25 C26 C33 176.59(19)
N3 C25 C26 C33 -2.3(3)
C25 C26 C27 C28 -0.4(3)
C33 C26 C27 C28 -178.8(2)
C26 C27 C28 C29 1.8(3)
C26 C27 C28 C32 -179.30(19)
C27 C28 C29 C30 -1.0(3)
C32 C28 C29 C30 -179.93(18)
C26 C25 C30 C29 2.5(3)
N3 C25 C30 C29 -178.64(15)
C26 C25 C30 C31 -174.94(17)
N3 C25 C30 C31 4.0(2)
C28 C29 C30 C25 -1.0(3)
C28 C29 C30 C31 176.39(18)
C2 N4 C34 C35 -99.2(2)
C24 N4 C34 C35 81.2(3)
C2 N4 C34 C39 81.9(2)
C24 N4 C34 C39 -97.7(2)
C39 C34 C35 C36 2.7(3)
N4 C34 C35 C36 -176.13(16)
C39 C34 C35 C42 -177.8(2)
N4 C34 C35 C42 3.4(3)
C34 C35 C36 C37 -0.8(3)
C42 C35 C36 C37 179.7(2)
C35 C36 C37 C38 -1.1(3)
C35 C36 C37 C41 179.2(2)
C36 C37 C38 C39 1.2(3)
C41 C37 C38 C39 -179.0(2)
C35 C34 C39 C38 -2.5(3)
N4 C34 C39 C38 176.29(17)
C35 C34 C39 C40 176.5(2)
N4 C34 C39 C40 -4.7(3)
C37 C38 C39 C34 0.5(3)
C37 C38 C39 C40 -178.5(2)
C55 B1 C43 C44 -32.05(18)
C61 B1 C43 C44 91.00(17)
C49 B1 C43 C44 -152.03(14)
C55 B1 C43 C48 152.74(14)
C61 B1 C43 C48 -84.22(17)
C49 B1 C43 C48 32.75(19)
C48 C43 C44 C45 -0.3(2)
B1 C43 C44 C45 -175.94(15)
C43 C44 C45 C46 0.0(3)
C44 C45 C46 C47 0.5(3)
C45 C46 C47 C48 -0.7(3)
C46 C47 C48 C43 0.4(3)
C44 C43 C48 C47 0.1(2)
B1 C43 C48 C47 175.65(15)
C55 B1 C49 C54 -11.9(2)
C61 B1 C49 C54 -132.71(15)
C43 B1 C49 C54 109.27(17)
C55 B1 C49 C50 165.80(14)
C61 B1 C49 C50 45.00(19)
C43 B1 C49 C50 -73.01(18)
C54 C49 C50 C51 -0.6(3)
B1 C49 C50 C51 -178.54(17)
C49 C50 C51 C52 1.3(3)
C50 C51 C52 C53 -0.7(3)
C51 C52 C53 C54 -0.4(3)
C50 C49 C54 C53 -0.5(2)
B1 C49 C54 C53 177.33(15)
C52 C53 C54 C49 1.0(3)
C61 B1 C55 C60 20.4(2)
C43 B1 C55 C60 141.17(15)
C49 B1 C55 C60 -96.81(17)
C61 B1 C55 C56 -163.00(14)
C43 B1 C55 C56 -42.25(18)
C49 B1 C55 C56 79.77(17)
C60 C55 C56 C57 -0.4(2)
B1 C55 C56 C57 -177.31(15)
C55 C56 C57 C58 0.3(3)
C56 C57 C58 C59 -0.1(3)
C57 C58 C59 C60 -0.1(3)
C58 C59 C60 C55 0.0(3)
C56 C55 C60 C59 0.3(2)
B1 C55 C60 C59 177.02(15)
C55 B1 C61 C66 116.71(16)
C43 B1 C61 C66 -5.1(2)
C49 B1 C61 C66 -125.17(16)
C55 B1 C61 C62 -66.75(19)
C43 B1 C61 C62 171.46(15)
C49 B1 C61 C62 51.37(19)
C66 C61 C62 C63 0.0(3)
B1 C61 C62 C63 -176.80(17)
C61 C62 C63 C64 0.0(3)
C62 C63 C64 C65 0.1(3)
C63 C64 C65 C66 -0.2(3)
C64 C65 C66 C61 0.2(3)
C62 C61 C66 C65 -0.1(2)
B1 C61 C66 C65 176.60(16)
